data_2108700
loop_
_publ_author_name
'Poddig, Hagen'
'Doert, Thomas'

_publ_section_title
;
 Distorted Te nets in the modulated crystal structures of
 <i>RE</i>Te~1.94(1)~ (<i>RE</i> = La, Pr, Nd)
;
_journal_coeditor_code DK5100SUP1
_journal_issue 6
_journal_name_full 'Acta Crystallographica Section B'
_journal_page_first
;
;
_journal_paper_doi 10.1107/S2052520620013797
_journal_volume 76
_journal_year 2020
_chemical_formula_sum 'La Te1.933'
_chemical_formula_weight 385.82
_chemical_name_systematic 'Lanthanum telluride (1/1.933)'
_space_group_crystal_system tetragonal
_space_group_IT_number 129
_space_group_name_Hall 'P 4ab 2ab -1ab'
_space_group_name_H-M_alt 'P 4/n m m :1'
_atom_sites_solution_primary dual
_atom_sites_solution_secondary difmap
_cell_angle_alpha 90
_cell_angle_beta 90
_cell_angle_gamma 90
_cell_formula_units_Z 2
_cell_length_a 4.5226(6)
_cell_length_b 4.5226(6)
_cell_length_c 9.147(1)
_cell_measurement_reflns_used 4440
_cell_measurement_temperature 296(1)
_cell_measurement_theta_max 29.06
_cell_measurement_theta_min 4.46
_cell_volume 187.09(4)
_computing_cell_refinement 'STOE X-AREA'
_computing_data_collection 'STOE X-AREA'
_computing_data_reduction 'STOE X-RED'
_computing_publication_material 'DIAMOND v. 4.5.2 (Brandenburg, Germany, 2018)'
_computing_structure_refinement 'SHELXL 2016/6 (Sheldrick, 2015)'
_computing_structure_solution 'SHELXT 2014/5 (Sheldrick, 2014)'
_diffrn_ambient_temperature 296(1)
_diffrn_detector 'image plate (34 cm diameter)'
_diffrn_detector_area_resol_mean 6.67
_diffrn_measured_fraction_theta_full 0.985
_diffrn_measured_fraction_theta_max 0.989
_diffrn_measurement_device 'two-circle diffractometer'
_diffrn_measurement_device_type 'IPDS II, Stoe'
_diffrn_measurement_method 'rotation method'
_diffrn_radiation_monochromator graphite
_diffrn_radiation_probe x-ray
_diffrn_radiation_type 'Mo K\a'
_diffrn_radiation_wavelength 0.71073
_diffrn_reflns_av_R_equivalents 0.0423
_diffrn_reflns_av_unetI/netI 0.0151
_diffrn_reflns_limit_h_max 6
_diffrn_reflns_limit_h_min -6
_diffrn_reflns_limit_k_max 6
_diffrn_reflns_limit_k_min -6
_diffrn_reflns_limit_l_max 12
_diffrn_reflns_limit_l_min -12
_diffrn_reflns_number 2074
_diffrn_reflns_theta_full 25.242
_diffrn_reflns_theta_max 29.055
_diffrn_reflns_theta_min 4.456
_diffrn_source 'sealed X-ray tube, 12 x 0.4 mm long-fine focus'
_exptl_absorpt_coefficient_mu 25.927
_exptl_absorpt_correction_T_max 0.2401
_exptl_absorpt_correction_T_min 0.0706
_exptl_absorpt_correction_type numerical
_exptl_absorpt_process_details 'STOE X-RED32, v. 1.53'
_exptl_crystal_colour black
_exptl_crystal_density_diffrn 6.827
_exptl_crystal_description plate
_exptl_crystal_F_000 315
_exptl_crystal_size_max 0.1819
_exptl_crystal_size_mid 0.06015
_exptl_crystal_size_min 0.0448
_refine_diff_density_max 1.824
_refine_diff_density_min -1.344
_refine_diff_density_rms 0.241
_refine_ls_extinction_coef 0.0100(13)
_refine_ls_extinction_expression Fc^*^=kFc[1+0.001xFc^2^\l^3^/sin(2\q)]^-1/4^
_refine_ls_extinction_method 'SHELXL-2016/6 (Sheldrick 2016)'
_refine_ls_goodness_of_fit_ref 1.248
_refine_ls_hydrogen_treatment undef
_refine_ls_matrix_type full
_refine_ls_number_parameters 11
_refine_ls_number_reflns 184
_refine_ls_number_restraints 0
_refine_ls_restrained_S_all 1.215
_refine_ls_R_factor_all 0.0189
_refine_ls_R_factor_gt 0.0189
_refine_ls_shift/su_max 0.000
_refine_ls_shift/su_mean 0.000
_refine_ls_structure_factor_coef Fsqd
_refine_ls_weighting_details 'w=1/[\s^2^(Fo^2^)+(0.0136P)^2^+1.5828P] where P=(Fo^2^+2Fc^2^)/3'
_refine_ls_weighting_scheme calc
_refine_ls_wR_factor_gt 0.0433
_refine_ls_wR_factor_ref 0.0433
_reflns_number_gt 182
_reflns_number_total 183
_reflns_threshold_expression I>2\s(I)
_cod_data_source_file dk5100sup1.cif
_cod_data_source_block I
_cod_depositor_comments
;
The following automatic conversions were performed:

data item '_diffrn_radiation_probe' value 'X-ray' was changed to
'x-ray' in accordance with the
/home/data/users/saulius/crontab/automatic-downloads/rss-feeds/IUCr/lib/dictionaries/cif_core.dic
dictionary named 'cif_core.dic' version 2.4.2 last updated on
2011-04-26.

Automatic conversion script
Id: cif_fix_values 7556 2019-12-06 15:28:31Z antanas 
;
_cod_original_cell_volume 187.10(4)
_cod_original_sg_symbol_H-M 'P 4/n m m:1'
_cod_original_formula_sum 'La1 Te1.933'
_cod_database_code 2108700

loop_
_space_group_symop_operation_xyz
'x, y, z'
'-x+1/2, -y+1/2, -z'
'-y+1/2, x+1/2, z'
'-x, -y, z'
'y+1/2, -x+1/2, z'
'y, -x, -z'
'-y, x, -z'
'x+1/2, -y+1/2, -z'
'-x+1/2, y+1/2, -z'
'y, x, -z'
'-y, -x, -z'
'x+1/2, y+1/2, -z'
'-x, y, z'
'x, -y, z'
'-y+1/2, -x+1/2, z'
'y+1/2, x+1/2, z'

loop_
_atom_site_label
_atom_site_type_symbol
_atom_site_fract_x
_atom_site_fract_y
_atom_site_fract_z
_atom_site_U_iso_or_equiv
_atom_site_adp_type
_atom_site_occupancy
_atom_site_site_symmetry_order
_atom_site_calc_flag
_atom_site_refinement_flags_posn
_atom_site_refinement_flags_adp
_atom_site_refinement_flags_occupancy
_atom_site_disorder_assembly
_atom_site_disorder_group
La1 La 0.000000 0.500000 0.27232(7) 0.0134(2) Uani 1 8 d S T P . .
Te1 Te 0.000000 0.500000 0.63345(8) 0.0114(2) Uani 1 8 d S T P . .
Te2 Te 0.000000 0.000000 0.000000 0.0310(4) Uani 0.933(5) 8 d S T . . .

loop_
_atom_site_aniso_label
_atom_site_aniso_U_11
_atom_site_aniso_U_22
_atom_site_aniso_U_33
_atom_site_aniso_U_23
_atom_site_aniso_U_13
_atom_site_aniso_U_12
La1 0.0107(2) 0.0107(2) 0.0187(3) 0.000 0.000 0.000
Te1 0.0096(3) 0.0096(3) 0.0152(3) 0.000 0.000 0.000
Te2 0.0412(5) 0.0412(5) 0.0107(5) 0.000 0.000 0.000

loop_
_atom_type_symbol
_atom_type_description
_atom_type_scat_dispersion_real
_atom_type_scat_dispersion_imag
_atom_type_scat_source
La La -0.2871 2.4523 'International Tables Vol C Tables 4.2.6.8 and 6.1.1.4'
Te Te -0.5308 1.6751 'International Tables Vol C Tables 4.2.6.8 and 6.1.1.4'

loop_
_geom_angle_atom_site_label_1
_geom_angle_atom_site_label_2
_geom_angle_atom_site_label_3
_geom_angle
_geom_angle_site_symmetry_1
_geom_angle_site_symmetry_3
_geom_angle_publ_flag
Te1 La1 Te1 74.917(17) . 2_566 ?
Te1 La1 Te1 86.117(8) 2_456 2_556 ?
Te1 La1 Te1 74.917(17) . 2_556 ?
Te1 La1 Te1 74.917(17) . 2_456 ?
Te1 La1 Te1 86.117(8) 2_456 2_466 ?
Te1 La1 Te1 149.83(3) 2_566 2_456 ?
Te1 La1 Te1 86.117(8) 2_566 2_556 ?
Te1 La1 Te1 74.917(17) . 2_466 ?
Te1 La1 Te1 86.117(8) 2_566 2_466 ?
Te1 La1 Te1 149.83(3) 2_466 2_556 ?
Te1 La1 Te2 137.768(9) . 2 ?
Te1 La1 Te2 130.660(15) 2_466 . ?
Te1 La1 Te2 130.660(15) 2_566 . ?
Te1 La1 Te2 130.660(15) 2_466 2 ?
Te1 La1 Te2 137.768(9) . . ?
Te1 La1 Te2 137.768(9) . 1_565 ?
Te1 La1 Te2 74.560(13) 2_456 . ?
Te1 La1 Te2 130.660(15) 2_456 1_565 ?
Te1 La1 Te2 74.560(13) 2_556 . ?
Te1 La1 Te2 130.660(15) 2_556 1_565 ?
Te1 La1 Te2 130.660(15) 2_456 2 ?
Te1 La1 Te2 137.768(9) . 2_455 ?
Te1 La1 Te2 74.560(13) 2_556 2 ?
Te1 La1 Te2 130.660(15) 2_566 2_455 ?
Te1 La1 Te2 74.560(13) 2_566 1_565 ?
Te1 La1 Te2 74.560(13) 2_456 2_455 ?
Te1 La1 Te2 74.560(13) 2_466 1_565 ?
Te1 La1 Te2 74.560(13) 2_466 2_455 ?
Te1 La1 Te2 130.660(15) 2_556 2_455 ?
Te1 La1 Te2 74.560(13) 2_566 2 ?
Te2 La1 Te2 84.465(19) 2_455 2 ?
Te2 La1 Te2 56.755(11) 2_455 . ?
Te2 La1 Te2 84.465(19) . 1_565 ?
Te2 La1 Te2 56.755(11) . 2 ?
Te2 La1 Te2 56.755(11) 2_455 1_565 ?
Te2 La1 Te2 56.755(11) 2 1_565 ?
La1 Te1 La1 86.117(8) 2_566 2_466 ?
La1 Te1 La1 86.117(8) 2_456 2_556 ?
La1 Te1 La1 86.117(8) 2_566 2_556 ?
La1 Te1 La1 149.83(3) 2_556 2_466 ?
La1 Te1 La1 105.083(17) . 2_466 ?
La1 Te1 La1 105.083(17) . 2_556 ?
La1 Te1 La1 86.117(8) 2_456 2_466 ?
La1 Te1 La1 105.083(17) . 2_456 ?
La1 Te1 La1 149.83(3) 2_566 2_456 ?
La1 Te1 La1 105.083(17) . 2_566 ?
La1 Te2 La1 123.246(11) 1_545 2 ?
La1 Te2 La1 123.246(11) 2_455 1_545 ?
La1 Te2 La1 84.465(19) . 1_545 ?
La1 Te2 La1 123.246(11) . 2_455 ?
La1 Te2 La1 84.464(19) 2_455 2 ?
La1 Te2 La1 123.246(11) . 2 ?
Te2 Te2 La1 61.623(5) 2_455 2_455 ?
Te2 Te2 La1 118.377(6) 2 2_455 ?
Te2 Te2 La1 61.623(6) 2_445 2_455 ?
Te2 Te2 La1 61.623(6) 2 . ?
Te2 Te2 La1 118.377(6) 2_445 2 ?
Te2 Te2 La1 118.377(6) 2_445 . ?
Te2 Te2 La1 118.377(5) 2_545 . ?
Te2 Te2 La1 61.623(6) 2_545 2 ?
Te2 Te2 La1 61.623(5) 2 2 ?
Te2 Te2 La1 61.623(5) 2_455 . ?
Te2 Te2 La1 118.377(6) 2_455 2 ?
Te2 Te2 La1 118.377(6) 2_455 1_545 ?
Te2 Te2 La1 61.623(6) 2_545 1_545 ?
Te2 Te2 La1 118.377(6) 2 1_545 ?
Te2 Te2 La1 61.623(5) 2_445 1_545 ?
Te2 Te2 La1 118.377(6) 2_545 2_455 ?
Te2 Te2 Te2 90.0 2_445 2_545 ?
Te2 Te2 Te2 90.0 2_445 2_455 ?
Te2 Te2 Te2 90.0 2 2_455 ?
Te2 Te2 Te2 180.0 2_455 2_545 ?
Te2 Te2 Te2 90.0 2 2_545 ?
Te2 Te2 Te2 180.0 2 2_445 ?

loop_
_geom_bond_atom_site_label_1
_geom_bond_atom_site_label_2
_geom_bond_distance
_geom_bond_site_symmetry_2
_geom_bond_publ_flag
La1 Te1 3.3034(11) . ?
La1 Te1 3.3121(5) 2_456 ?
La1 Te1 3.3121(5) 2_556 ?
La1 Te1 3.3121(5) 2_566 ?
La1 Te1 3.3121(5) 2_466 ?
La1 Te2 3.3643(6) 2_455 ?
La1 Te2 3.3643(6) 1_565 ?
La1 Te2 3.3643(6) 2 ?
La1 Te2 3.3643(6) . ?
Te2 Te2 3.1980(4) 2 ?
Te2 Te2 3.1980(4) 2_455 ?
Te2 Te2 3.1980(4) 2_545 ?
Te2 Te2 3.1980(4) 2_445 ?

_cod_database_fobs_code 2108700
